data_1572205
loop_
_publ_author_name
'Anyfanti, Goulielmina'
'Husanu, Elena'
'Andrusenko, Iryna'
'Marchetti, Danilo'
'Gemmi, Mauro'

_publ_section_title
;
 The crystal structure of olanzapine form III.
;
_journal_coeditor_code UR5003
_journal_issue 5
_journal_name_full IUCrJ
_journal_paper_doi 10.1107/S2052252524007383
_journal_volume 11
_journal_year 2024
_chemical_formula_moiety 'C17 H20 N4 S'
_chemical_formula_sum 'C17 H20 N4 S'
_chemical_formula_weight 312.4
_chemical_name_common olanzapine
_space_group_IT_number 14
_space_group_name_Hall '-P 2ybc'
_space_group_name_H-M_alt 'P 1 21/c 1'
_symmetry_cell_setting monoclinic
_symmetry_Int_Tables_number 14
_symmetry_space_group_name_Hall '-P 2ybc'
_symmetry_space_group_name_H-M 'P 1 21/c 1'
_cell_angle_alpha 90
_cell_angle_beta 110.43(2)
_cell_angle_gamma 90
_cell_formula_units_Z 4
_cell_length_a 10.708(3)
_cell_length_b 16.476(4)
_cell_length_c 10.065(4)
_cell_measurement_reflns_used 2407
_cell_measurement_temperature 293
_cell_measurement_theta_max 1.9
_cell_measurement_theta_min 0.1
_cell_volume 1664.0(9)
_diffrn_ambient_temperature 293
_diffrn_detector 'ASI Timepix'
_diffrn_measured_fraction_theta_full 0.89
_diffrn_measured_fraction_theta_max 0.89
_diffrn_measurement_device 'transmission electron microscope'
_diffrn_measurement_device_type 'Zeiss Libra 120 TEM-LaB6'
_diffrn_measurement_method 'continuous-rotation 3D ED'
_diffrn_measurement_specimen_support '300-meshed copper grid carbon coated'
_diffrn_radiation_probe electron
_diffrn_radiation_source 'Lab6 thermoionic source'
_diffrn_radiation_type 'electrons 120 keV'
_diffrn_radiation_wavelength 0.0335
_diffrn_reflns_av_unetI/netI 0.0375
_diffrn_reflns_limit_h_max 12
_diffrn_reflns_limit_h_min -12
_diffrn_reflns_limit_k_max 19
_diffrn_reflns_limit_k_min -19
_diffrn_reflns_limit_l_max 11
_diffrn_reflns_limit_l_min -11
_diffrn_reflns_number 16427
_diffrn_reflns_theta_full 1.15
_diffrn_reflns_theta_max 1.15
_diffrn_reflns_theta_min 0.1
_exptl_absorpt_coefficient_mu 0
_exptl_crystal_density_diffrn 1.2471
_exptl_crystal_description 'irregular shape'
_exptl_crystal_F_000 268.952
_refine_diff_density_max 0.14
_refine_diff_density_min -0.13
_refine_ls_extinction_method none
_refine_ls_goodness_of_fit_gt 0.0000
_refine_ls_goodness_of_fit_ref 2.2300
_refine_ls_hydrogen_treatment constr
_refine_ls_number_constraints 210
_refine_ls_number_parameters 269
_refine_ls_number_reflns 3274
_refine_ls_number_restraints 6
_refine_ls_R_factor_all 0.2015
_refine_ls_R_factor_gt 0.1158
_refine_ls_shift/su_max 0.0247
_refine_ls_shift/su_mean 0.0035
_refine_ls_structure_factor_coef F
_refine_ls_weighting_details 'calc w=1/[\s^2^(Fo)+(0.01P)^2^+0.0000P] where P=(Fo+2Fc)/3'
_refine_ls_weighting_scheme sigma
_refine_ls_wR_factor_gt 0.1139
_refine_ls_wR_factor_ref 0.1244
_reflns_number_gt 1363
_reflns_number_total 3274
_reflns_threshold_expression I>3\s(I)
_cod_data_source_file ur5003.cif
_cod_data_source_block I
_cod_original_cell_volume 1664.1(9)
_cod_database_code 1572205

loop_
_space_group_symop_id
_space_group_symop_operation_xyz
1 x,y,z
2 -x,y+1/2,-z+1/2
3 -x,-y,-z
4 x,-y+1/2,z+1/2

loop_
_atom_site_label
_atom_site_type_symbol
_atom_site_fract_x
_atom_site_fract_y
_atom_site_fract_z
_atom_site_adp_type
_atom_site_U_iso_or_equiv
_atom_site_site_symmetry_multiplicity
_atom_site_occupancy
_atom_site_calc_flag
_atom_site_refinement_flags
_atom_site_disorder_assembly
_atom_site_disorder_group
S1 S -0.6062(3) 0.69306(18) -0.8116(5) Uani 0.045(2) 4 1 d . . .
C7 C -0.2878(6) 0.6638(4) -0.3678(7) Uani 0.039(4) 4 1 d . . .
N2 N -0.3950(7) 0.6395(4) -0.3243(8) Uani 0.039(4) 4 1 d . . .
C9 C -0.7420(6) 0.6015(5) -0.4018(7) Uani 0.053(3) 4 1 d . . .
C3 C -0.6607(7) 0.5813(4) -0.6576(8) Uani 0.044(4) 4 1 d . . .
C2 C -0.7037(7) 0.6108(4) -0.7983(10) Uani 0.054(5) 4 1 d . . .
C6 C -0.2961(6) 0.7183(4) -0.4768(8) Uani 0.042(4) 4 1 d . . .
C8 C -0.5123(7) 0.6209(4) -0.4096(10) Uani 0.036(4) 4 1 d . . .
C14 C -0.1611(6) 0.6357(4) -0.2861(8) Uani 0.057(2) 4 1 d . . .
N3 N -0.6010(7) 0.5854(4) -0.3538(8) Uani 0.044(4) 4 1 d . . .
N1 N -0.4152(7) 0.7442(4) -0.5671(8) Uani 0.046(4) 4 1 d . . .
C11 C -0.6402(7) 0.4828(4) -0.2013(8) Uani 0.065(4) 4 1 d . . .
C10 C -0.8219(8) 0.5297(4) -0.3932(10) Uani 0.065(4) 4 1 d . . .
C5 C -0.5165(7) 0.6936(4) -0.6298(7) Uani 0.035(4) 4 1 d . . .
C12 C -0.5578(7) 0.5555(4) -0.2104(10) Uani 0.053(3) 4 1 d . . .
C15 C -0.0430(8) 0.6603(4) -0.3043(8) Uani 0.057(2) 4 1 d . . .
N4 N -0.7788(7) 0.4986(4) -0.2511(10) Uani 0.055(4) 4 1 d . . .
C4 C -0.5610(7) 0.6293(4) -0.5645(9) Uani 0.041(4) 4 1 d . . .
C17 C -0.1794(5) 0.7420(4) -0.4985(8) Uani 0.057(2) 4 1 d . . .
C13 C -0.8543(9) 0.4326(5) -0.2307(12) Uani 0.115(7) 4 1 d . . .
C1 C -0.8077(7) 0.5770(6) -0.9318(10) Uani 0.092(6) 4 1 d . . .
C16 C -0.0528(7) 0.7169(4) -0.4108(7) Uani 0.057(2) 4 1 d . . .
H1C1 H -0.895464 0.562485 -0.910822 Uani 0.1099 4 1 d . . .
H2C1 H -0.830055 0.620999 -1.013606 Uani 0.1099 4 1 d . . .
H3C1 H -0.770034 0.523925 -0.964012 Uani 0.1099 4 1 d . . .
H1C3 H -0.6999 0.528497 -0.626322 Uani 0.0526 4 1 d . . .
H1C10 H -0.92385 0.546078 -0.425277 Uani 0.0784 4 1 d . . .
H2C10 H -0.811557 0.483991 -0.462772 Uani 0.0784 4 1 d . . .
H1C13 H -0.953339 0.451891 -0.248782 Uani 0.1382 4 1 d . . .
H2C13 H -0.855187 0.385441 -0.302711 Uani 0.1382 4 1 d . . .
H3C13 H -0.811192 0.410874 -0.125381 Uani 0.1382 4 1 d . . .
H1C9 H -0.774268 0.622875 -0.507783 Uani 0.064 4 1 d . . .
H2C9 H -0.761051 0.649552 -0.34154 Uani 0.064 4 1 d . . .
H1C11 H -0.620133 0.433968 -0.259447 Uani 0.0784 4 1 d . . .
H2C11 H -0.609538 0.462262 -0.094884 Uani 0.0784 4 1 d . . .
H1C12 H -0.568648 0.601848 -0.14218 Uani 0.064 4 1 d . . .
H2C12 H -0.45598 0.538642 -0.178091 Uani 0.064 4 1 d . . .
H1N1 H -0.428388 0.804141 -0.58811 Uani 0.0548 4 1 d . . .
H1C14 H -0.153958 0.593007 -0.204991 Uani 0.0686 4 1 d . . .
H1C15 H 0.050592 0.636855 -0.239549 Uani 0.0686 4 1 d . . .
H1C17 H -0.187266 0.780727 -0.585252 Uani 0.0686 4 1 d . . .
H1C16 H 0.033958 0.740353 -0.424845 Uani 0.0686 4 1 d . . .

loop_
_atom_site_aniso_label
_atom_site_aniso_type_symbol
_atom_site_aniso_U_11
_atom_site_aniso_U_22
_atom_site_aniso_U_33
_atom_site_aniso_U_12
_atom_site_aniso_U_13
_atom_site_aniso_U_23
S1 S 0.069(3) 0.037(2) 0.031(4) 0.009(2) 0.020(2) 0.0148(19)
C7 C 0.033(5) 0.050(5) 0.038(8) -0.011(4) 0.018(4) 0.001(4)
N2 N 0.039(4) 0.042(5) 0.035(7) 0.001(4) 0.011(4) -0.008(3)
C9 C 0.057(3) 0.059(4) 0.046(6) -0.015(3) 0.022(3) 0.013(3)
C3 C 0.077(6) 0.034(5) 0.022(8) -0.003(5) 0.020(5) -0.004(4)
C2 C 0.060(6) 0.048(5) 0.066(10) -0.007(5) 0.036(6) -0.006(5)
C6 C 0.037(5) 0.032(5) 0.057(8) -0.003(4) 0.017(5) 0.013(4)
C8 C 0.030(5) 0.033(5) 0.039(8) 0.004(4) 0.003(5) 0.000(4)
C14 C 0.054(2) 0.067(3) 0.059(4) -0.003(2) 0.031(3) 0.019(2)
N3 N 0.060(5) 0.056(5) 0.022(7) 0.018(4) 0.022(5) -0.001(4)
N1 N 0.057(4) 0.025(4) 0.047(7) 0.000(5) 0.008(4) -0.009(4)
C11 C 0.082(4) 0.067(5) 0.054(7) -0.010(4) 0.032(4) -0.005(3)
C10 C 0.082(4) 0.067(5) 0.054(7) -0.010(4) 0.032(4) -0.005(3)
C5 C 0.044(5) 0.019(4) 0.039(7) 0.008(4) 0.010(5) -0.008(4)
C12 C 0.057(3) 0.059(4) 0.046(6) -0.015(3) 0.022(3) 0.013(3)
C15 C 0.054(2) 0.067(3) 0.059(4) -0.003(2) 0.031(3) 0.019(2)
N4 N 0.082(6) 0.029(4) 0.077(8) -0.017(4) 0.058(6) -0.010(4)
C4 C 0.055(5) 0.053(6) 0.021(8) -0.021(5) 0.020(5) -0.012(5)
C17 C 0.054(2) 0.067(3) 0.059(4) -0.003(2) 0.031(3) 0.019(2)
C13 C 0.142(9) 0.095(7) 0.107(13) -0.069(7) 0.041(11) 0.007(6)
C1 C 0.095(7) 0.085(8) 0.065(9) 0.017(7) -0.009(6) 0.005(5)
C16 C 0.054(2) 0.067(3) 0.059(4) -0.003(2) 0.031(3) 0.019(2)
H1C1 H 0.114538 0.10232 0.077972 0.020761 -0.010382 0.005757
H2C1 H 0.114538 0.10232 0.077972 0.020761 -0.010382 0.005757
H3C1 H 0.114538 0.10232 0.077972 0.020761 -0.010382 0.005757
H1C3 H 0.092612 0.040909 0.026898 -0.003448 0.024292 -0.005335
H1C10 H 0.097932 0.0809 0.064565 -0.011569 0.038647 -0.006399
H2C10 H 0.097932 0.0809 0.064565 -0.011569 0.038647 -0.006399
H1C13 H 0.170125 0.113638 0.128935 -0.083236 0.049625 0.008953
H2C13 H 0.170125 0.113638 0.128935 -0.083236 0.049625 0.008953
H3C13 H 0.170125 0.113638 0.128935 -0.083236 0.049625 0.008953
H1C9 H 0.068783 0.071295 0.055628 -0.01821 0.026338 0.016012
H2C9 H 0.068783 0.071295 0.055628 -0.01821 0.026338 0.016012
H1C11 H 0.097932 0.0809 0.064565 -0.011569 0.038647 -0.006399
H2C11 H 0.097932 0.0809 0.064565 -0.011569 0.038647 -0.006399
H1C12 H 0.068783 0.071295 0.055628 -0.01821 0.026338 0.016012
H2C12 H 0.068783 0.071295 0.055628 -0.01821 0.026338 0.016012
H1N1 H 0.068375 0.02978 0.05686 0.000269 0.010147 -0.010625
H1C14 H 0.065154 0.080714 0.070398 -0.003319 0.036827 0.022233
H1C15 H 0.065154 0.080714 0.070398 -0.003319 0.036827 0.022233
H1C17 H 0.065154 0.080714 0.070398 -0.003319 0.036827 0.022233
H1C16 H 0.065154 0.080714 0.070398 -0.003319 0.036827 0.022233

loop_
_atom_type_symbol
_atom_type_scat_source
C International_Tables_Vol_C
H International_Tables_Vol_C
N International_Tables_Vol_C
S International_Tables_Vol_C

loop_
_exptl_crystal_face_index_h
_exptl_crystal_face_index_k
_exptl_crystal_face_index_l
_exptl_crystal_face_perp_dist
? ? ? ?

loop_
_geom_angle_atom_site_label_1
_geom_angle_atom_site_label_2
_geom_angle_atom_site_label_3
_geom_angle_site_symmetry_1
_geom_angle_site_symmetry_2
_geom_angle_site_symmetry_3
_geom_angle
_geom_angle_publ_flag
C2 S1 C5 . . . 92.8(4) ?
N2 C7 C6 . . . 125.9(5) ?
N2 C7 C14 . . . 116.6(6) ?
C6 C7 C14 . . . 117.2(6) ?
C7 N2 C8 . . . 124.5(8) ?
N3 C9 C10 . . . 113.2(6) ?
N3 C9 H1C9 . . . 109.47 ?
N3 C9 H2C9 . . . 109.47 ?
C10 C9 H1C9 . . . 109.47 ?
C10 C9 H2C9 . . . 109.47 ?
H1C9 C9 H2C9 . . . 105.5 ?
C2 C3 C4 . . . 112.5(7) ?
C2 C3 H1C3 . . . 123.74 ?
C4 C3 H1C3 . . . 123.74 ?
S1 C2 C3 . . . 110.5(5) ?
S1 C2 C1 . . . 119.4(7) ?
C3 C2 C1 . . . 129.9(7) ?
C7 C6 N1 . . . 121.1(7) ?
C7 C6 C17 . . . 119.2(5) ?
N1 C6 C17 . . . 119.5(7) ?
N2 C8 N3 . . . 118.4(8) ?
N2 C8 C4 . . . 126.1(9) ?
N3 C8 C4 . . . 115.4(6) ?
C7 C14 C15 . . . 124.3(7) ?
C7 C14 H1C14 . . . 117.87 ?
C15 C14 H1C14 . . . 117.87 ?
C9 N3 C8 . . . 124.9(6) ?
C9 N3 C12 . . . 109.3(7) ?
C8 N3 C12 . . . 121.6(6) ?
C6 N1 C5 . . . 122.7(6) ?
C6 N1 H1N1 . . . 118.64 ?
C5 N1 H1N1 . . . 118.64 ?
C12 C11 N4 . . . 113.3(6) ?
C12 C11 H1C11 . . . 109.47 ?
C12 C11 H2C11 . . . 109.47 ?
N4 C11 H1C11 . . . 109.47 ?
N4 C11 H2C11 . . . 109.47 ?
H1C11 C11 H2C11 . . . 105.37 ?
C9 C10 N4 . . . 110.6(6) ?
C9 C10 H1C10 . . . 109.47 ?
C9 C10 H2C10 . . . 109.47 ?
N4 C10 H1C10 . . . 109.47 ?
N4 C10 H2C10 . . . 109.47 ?
H1C10 C10 H2C10 . . . 108.27 ?
S1 C5 N1 . . . 123.8(6) ?
S1 C5 C4 . . . 109.4(5) ?
N1 C5 C4 . . . 126.6(6) ?
N3 C12 C11 . . . 110.0(6) ?
N3 C12 H1C12 . . . 109.47 ?
N3 C12 H2C12 . . . 109.47 ?
C11 C12 H1C12 . . . 109.47 ?
C11 C12 H2C12 . . . 109.47 ?
H1C12 C12 H2C12 . . . 108.9 ?
C14 C15 C16 . . . 117.7(6) ?
C14 C15 H1C15 . . . 121.15 ?
C16 C15 H1C15 . . . 121.15 ?
C11 N4 C10 . . . 110.6(8) ?
C11 N4 C13 . . . 112.9(6) ?
C10 N4 C13 . . . 114.7(7) ?
C3 C4 C8 . . . 124.4(8) ?
C3 C4 C5 . . . 114.6(7) ?
C8 C4 C5 . . . 120.8(6) ?
C6 C17 C16 . . . 122.8(7) ?
C6 C17 H1C17 . . . 118.6 ?
C16 C17 H1C17 . . . 118.6 ?
N4 C13 H1C13 . . . 109.47 ?
N4 C13 H2C13 . . . 109.47 ?
N4 C13 H3C13 . . . 109.47 ?
H1C13 C13 H2C13 . . . 109.47 ?
H1C13 C13 H3C13 . . . 109.47 ?
H2C13 C13 H3C13 . . . 109.47 ?
C2 C1 H1C1 . . . 109.47 ?
C2 C1 H2C1 . . . 109.47 ?
C2 C1 H3C1 . . . 109.47 ?
H1C1 C1 H2C1 . . . 109.47 ?
H1C1 C1 H3C1 . . . 109.47 ?
H2C1 C1 H3C1 . . . 109.47 ?
C15 C16 C17 . . . 118.6(7) ?
C15 C16 H1C16 . . . 120.7 ?
C17 C16 H1C16 . . . 120.7 ?

loop_
_geom_bond_atom_site_label_1
_geom_bond_atom_site_label_2
_geom_bond_site_symmetry_1
_geom_bond_site_symmetry_2
_geom_bond_distance
_geom_bond_publ_flag
S1 C2 . . 1.744(8) ?
S1 C5 . . 1.744(7) ?
C7 N2 . . 1.421(11) ?
C7 C6 . . 1.397(10) ?
C7 C14 . . 1.397(8) ?
N2 C8 . . 1.286(9) ?
C9 N3 . . 1.441(10) ?
C9 C10 . . 1.479(11) ?
C9 H1C9 . . 1.06 ?
C9 H2C9 . . 1.06 ?
C3 C2 . . 1.414(12) ?
C3 C4 . . 1.395(10) ?
C3 H1C3 . . 1.06 ?
C2 C1 . . 1.520(11) ?
C6 N1 . . 1.351(9) ?
C6 C17 . . 1.397(10) ?
C8 N3 . . 1.390(13) ?
C8 C4 . . 1.468(13) ?
C14 C15 . . 1.400(11) ?
C14 H1C14 . . 1.06 ?
N3 C12 . . 1.440(12) ?
N1 C5 . . 1.339(9) ?
N1 H1N1 . . 1.01 ?
C11 C12 . . 1.510(10) ?
C11 N4 . . 1.415(10) ?
C11 H1C11 . . 1.06 ?
C11 H2C11 . . 1.06 ?
C10 N4 . . 1.435(13) ?
C10 H1C10 . . 1.06 ?
C10 H2C10 . . 1.06 ?
C5 C4 . . 1.414(11) ?
C12 H1C12 . . 1.06 ?
C12 H2C12 . . 1.06 ?
C15 C16 . . 1.397(10) ?
C15 H1C15 . . 1.06 ?
N4 C13 . . 1.413(12) ?
C17 C16 . . 1.397(8) ?
C17 H1C17 . . 1.06 ?
C13 H1C13 . . 1.06 ?
C13 H2C13 . . 1.06 ?
C13 H3C13 . . 1.06 ?
C1 H1C1 . . 1.06 ?
C1 H2C1 . . 1.06 ?
C1 H3C1 . . 1.06 ?
C16 H1C16 . . 1.06 ?

loop_
_geom_hbond_atom_site_label_D
_geom_hbond_atom_site_label_H
_geom_hbond_atom_site_label_A
_geom_hbond_site_symmetry_D
_geom_hbond_site_symmetry_H
_geom_hbond_site_symmetry_A
_geom_hbond_distance_DH
_geom_hbond_distance_HA
_geom_hbond_distance_DA
_geom_hbond_angle_DHA
_geom_hbond_publ_flag
C9 H1C9 C3 . . . 1.06 2.35 3.010(12) 119.32 ?

loop_
_geom_torsion_atom_site_label_1
_geom_torsion_atom_site_label_2
_geom_torsion_atom_site_label_3
_geom_torsion_atom_site_label_4
_geom_torsion_site_symmetry_1
_geom_torsion_site_symmetry_2
_geom_torsion_site_symmetry_3
_geom_torsion_site_symmetry_4
_geom_torsion
_geom_torsion_publ_flag
? ? ? ? ? ? ? ? ? ?

loop_
_reflns_scale_group_code
_reflns_scale_meas_intensity
3%1 710.418
4%1 783.952
5%1 716.847
9%1 675.373
10%1 837.045
11%1 839.085
12%1 686.711
13%1 809.026
14%1 678.942
15%1 697.534
16%1 737.751
17%1 737.641
19%1 1006.298
20%1 824.471
21%1 979.388
22%1 652.982
23%1 637.433
27%1 739.099
29%1 664.741
30%1 689.164
31%1 769.703
32%1 756.044
33%1 747.723
34%1 814.316
35%1 802.662
36%1 784.002
37%1 721.002
38%1 719.901
39%1 677.198
40%1 686.396
41%1 783.319
42%1 753.972
43%1 848.261
44%1 907.696
45%1 919.203
46%1 1035.438
47%1 921.169
48%1 959.811
49%1 856.549
50%1 757.191
51%1 805.729
53%1 547.185
54%1 674.212
55%1 750.311
56%1 653.883
57%1 726.263
58%1 727.713
59%1 785.073
60%1 819.287
61%1 821.342
3%2 733.041
4%2 781.755
5%2 736.992
9%2 712.987
10%2 822.406
11%2 846.242
12%2 703.665
13%2 813.127
14%2 698.338
15%2 710.614
16%2 759.735
17%2 712.611
19%2 1029.242
20%2 841.607
21%2 1023.509
22%2 669.433
23%2 636.830
27%2 712.740
30%2 717.212
31%2 782.035
32%2 752.985
33%2 744.913
34%2 817.588
35%2 809.767
36%2 814.427
37%2 734.747
38%2 733.175
39%2 701.849
40%2 743.727
41%2 760.946
42%2 778.674
43%2 865.307
44%2 937.901
45%2 954.718
46%2 1031.049
47%2 935.144
48%2 988.425
49%2 903.076
50%2 745.490
51%2 828.253
52%2 734.984
53%2 557.092
54%2 670.329
55%2 736.399
56%2 664.750
57%2 746.860
58%2 740.539
59%2 769.799
60%2 823.349

loop_
_restr_angle_atom_site_label_1
_restr_angle_site_symmetry_1
_restr_angle_atom_site_label_2
_restr_angle_site_symmetry_2
_restr_angle_atom_site_label_3
_restr_angle_site_symmetry_3
_restr_angle_target
_restr_angle_target_weight_param
? ? ? ? ? ? ? ?

loop_
_restr_distance_atom_site_label_1
_restr_distance_site_symmetry_1
_restr_distance_atom_site_label_2
_restr_distance_site_symmetry_2
_restr_distance_target
_restr_distance_target_weight_param
? ? ? ? ? ?

loop_
_restr_equal_angle_atom_site_label_1
_restr_equal_angle_site_symmetry_1
_restr_equal_angle_atom_site_label_2
_restr_equal_angle_site_symmetry_2
_restr_equal_angle_atom_site_label_3
_restr_equal_angle_site_symmetry_3
_restr_equal_angle_class_class_id
_restr_equal_angle_class_target_weight_param
? ? ? ? ? ? ? ?

loop_
_restr_equal_distance_atom_site_label_1
_restr_equal_distance_site_symmetry_1
_restr_equal_distance_atom_site_label_2
_restr_equal_distance_site_symmetry_2
_restr_equal_distance_class_class_id
_restr_equal_distance_class_target_weight_param
C2 . C3 . 1 0.001
C4 . C5 . 1 0.001
C2 . S1 . 2 0.001
C5 . S1 . 2 0.001
C6 . C17 . 3 0.001
C17 . C16 . 3 0.001
C16 . C15 . 3 0.001
C14 . C7 . 3 0.001
C7 . C6 . 3 0.001

loop_
_restr_equal_torsion_atom_site_label_1
_restr_equal_torsion_site_symmetry_1
_restr_equal_torsion_atom_site_label_2
_restr_equal_torsion_site_symmetry_2
_restr_equal_torsion_atom_site_label_3
_restr_equal_torsion_site_symmetry_3
_restr_equal_torsion_atom_site_label_4
_restr_equal_torsion_site_symmetry_4
_restr_equal_torsion_class_class_id
_restr_equal_torsion_class_target_weight_param
? ? ? ? ? ? ? ? ? ?

loop_
_restr_torsion_atom_site_label_1
_restr_torsion_site_symmetry_1
_restr_torsion_atom_site_label_2
_restr_torsion_site_symmetry_2
_restr_torsion_atom_site_label_3
_restr_torsion_site_symmetry_3
_restr_torsion_atom_site_label_4
_restr_torsion_site_symmetry_4
_restr_torsion_angle_target
_restr_torsion_weight_param
? ? ? ? ? ? ? ? ? ?

loop_
_twin_individual_id
_twin_individual_mass_fraction_refined
_twin_individual_twin_matrix_11
_twin_individual_twin_matrix_12
_twin_individual_twin_matrix_13
_twin_individual_twin_matrix_21
_twin_individual_twin_matrix_22
_twin_individual_twin_matrix_23
_twin_individual_twin_matrix_31
_twin_individual_twin_matrix_32
_twin_individual_twin_matrix_33
? ? ? ? ? ? ? ? ? ? ?

loop_
_jana_atom_site_adp_c_label
_jana_atom_site_adp_c_type_symbol
_jana_atom_site_adp_c_111
_jana_atom_site_adp_c_112
_jana_atom_site_adp_c_113
_jana_atom_site_adp_c_122
_jana_atom_site_adp_c_123
_jana_atom_site_adp_c_133
_jana_atom_site_adp_c_222
_jana_atom_site_adp_c_223
_jana_atom_site_adp_c_233
_jana_atom_site_adp_c_333
? ? ? ? ? ? ? ? ? ? ? ?

loop_
_jana_atom_site_adp_d_label
_jana_atom_site_adp_d_type_symbol
_jana_atom_site_adp_d_1111
_jana_atom_site_adp_d_1112
_jana_atom_site_adp_d_1113
_jana_atom_site_adp_d_1122
_jana_atom_site_adp_d_1123
_jana_atom_site_adp_d_1133
_jana_atom_site_adp_d_1222
_jana_atom_site_adp_d_1223
_jana_atom_site_adp_d_1233
_jana_atom_site_adp_d_1333
_jana_atom_site_adp_d_2222
_jana_atom_site_adp_d_2223
_jana_atom_site_adp_d_2233
_jana_atom_site_adp_d_2333
_jana_atom_site_adp_d_3333
? ? ? ? ? ? ? ? ? ? ? ? ? ? ? ? ?

loop_
_jana_atom_site_adp_e_label
_jana_atom_site_adp_e_type_symbol
_jana_atom_site_adp_e_11111
_jana_atom_site_adp_e_11112
_jana_atom_site_adp_e_11113
_jana_atom_site_adp_e_11122
_jana_atom_site_adp_e_11123
_jana_atom_site_adp_e_11133
_jana_atom_site_adp_e_11222
_jana_atom_site_adp_e_11223
_jana_atom_site_adp_e_11233
_jana_atom_site_adp_e_11333
_jana_atom_site_adp_e_12222
_jana_atom_site_adp_e_12223
_jana_atom_site_adp_e_12233
_jana_atom_site_adp_e_12333
_jana_atom_site_adp_e_13333
_jana_atom_site_adp_e_22222
_jana_atom_site_adp_e_22223
_jana_atom_site_adp_e_22233
_jana_atom_site_adp_e_22333
_jana_atom_site_adp_e_23333
_jana_atom_site_adp_e_33333
? ? ? ? ? ? ? ? ? ? ? ? ? ? ? ? ? ? ? ? ? ? ?

loop_
_jana_atom_site_adp_f_label
_jana_atom_site_adp_f_type_symbol
_jana_atom_site_adp_f_111111
_jana_atom_site_adp_f_111112
_jana_atom_site_adp_f_111113
_jana_atom_site_adp_f_111122
_jana_atom_site_adp_f_111123
_jana_atom_site_adp_f_111133
_jana_atom_site_adp_f_111222
_jana_atom_site_adp_f_111223
_jana_atom_site_adp_f_111233
_jana_atom_site_adp_f_111333
_jana_atom_site_adp_f_112222
_jana_atom_site_adp_f_112223
_jana_atom_site_adp_f_112233
_jana_atom_site_adp_f_112333
_jana_atom_site_adp_f_113333
_jana_atom_site_adp_f_122222
_jana_atom_site_adp_f_122223
_jana_atom_site_adp_f_122233
_jana_atom_site_adp_f_122333
_jana_atom_site_adp_f_123333
_jana_atom_site_adp_f_133333
_jana_atom_site_adp_f_222222
_jana_atom_site_adp_f_222223
_jana_atom_site_adp_f_222233
_jana_atom_site_adp_f_222333
_jana_atom_site_adp_f_223333
_jana_atom_site_adp_f_233333
_jana_atom_site_adp_f_333333
? ? ? ? ? ? ? ? ? ? ? ? ? ? ? ? ? ? ? ? ? ? ? ? ? ? ? ? ? ?
